data_7704149
loop_
_publ_author_name
'Kozsup, M\'at\'e'
'Keogan, Donal M.'
'Fitzgerald-Hughes, Deirdre'
'Enyedy, \'Eva A'
'Twamley, Brendan'
'Bugly\'o, P\'eter'
'Griffith, Darren M.'

_publ_section_title
;
 Synthesis and characterisation of Co(iii) complexes of N-formyl
 hydroxylamines and antibacterial activity of a Co(iii) peptide
 deformylase inhibitor complex.
;
_journal_issue 21
_journal_name_full 'Dalton transactions (Cambridge, England : 2003)'
_journal_page_first 6980
_journal_page_last 6988
_journal_paper_doi 10.1039/d0dt01123a
_journal_volume 49
_journal_year 2020
_chemical_formula_moiety '2(C13 H24 Co N5 O2), Cl, 3(F6 P), 0.33(H2 O)'
_chemical_formula_sum 'C26 H48.67 Cl Co2 F18 N10 O4.33 P3'
_chemical_formula_weight 1158.95
_space_group_crystal_system monoclinic
_space_group_IT_number 14
_space_group_name_Hall '-P 2yn'
_space_group_name_H-M_alt 'P 1 21/n 1'
_atom_sites_solution_hydrogens mixed
_atom_sites_solution_primary dual
_audit_creation_date 2018-12-19
_audit_creation_method
;
Olex2 1.2
(compiled 2018.05.29 svn.r3508 for OlexSys, GUI svn.r5506)
;
_audit_update_record
;
2020-03-24 deposited with the CCDC.	2020-04-21 downloaded from the CCDC.
;
_cell_angle_alpha 90
_cell_angle_beta 90.2890(19)
_cell_angle_gamma 90
_cell_formula_units_Z 4
_cell_length_a 15.0010(7)
_cell_length_b 16.7068(8)
_cell_length_c 16.6727(8)
_cell_measurement_reflns_used 9194
_cell_measurement_temperature 100(2)
_cell_measurement_theta_max 26.66
_cell_measurement_theta_min 3.04
_cell_volume 4178.4(3)
_computing_cell_refinement 'SAINT v8.38A (Bruker, 2016)'
_computing_data_collection 'APEX 3 (Bruker, 2017) '
_computing_data_reduction 'SAINT v8.38A (Bruker, 2016)'
_computing_molecular_graphics 'Olex2 (Dolomanov et al., 2009)'
_computing_publication_material 'Olex2 (Dolomanov et al., 2009)'
_computing_structure_refinement 'XL (Sheldrick, 2008)'
_computing_structure_solution 'XT (Sheldrick, 2015)'
_diffrn_ambient_temperature 100(2)
_diffrn_detector 'CMOS area detector'
_diffrn_detector_area_resol_mean 5.12
_diffrn_detector_type 'Bruker PHOTON 50'
_diffrn_measured_fraction_theta_full 0.999
_diffrn_measured_fraction_theta_max 0.991
_diffrn_measurement_device 'three-circle diffractometer'
_diffrn_measurement_device_type 'Bruker D8 Quest ECO'
_diffrn_measurement_method '\w scans'
_diffrn_radiation_collimation '0.5 mm double-pinhole'
_diffrn_radiation_detector 'Bruker PHOTON 50'
_diffrn_radiation_monochromator graphite
_diffrn_radiation_probe x-ray
_diffrn_radiation_type MoK\a
_diffrn_radiation_wavelength 0.71073
_diffrn_reflns_av_R_equivalents 0.1324
_diffrn_reflns_av_unetI/netI 0.0385
_diffrn_reflns_Laue_measured_fraction_full 0.999
_diffrn_reflns_Laue_measured_fraction_max 0.991
_diffrn_reflns_limit_h_max 19
_diffrn_reflns_limit_h_min -19
_diffrn_reflns_limit_k_max 21
_diffrn_reflns_limit_k_min -21
_diffrn_reflns_limit_l_max 21
_diffrn_reflns_limit_l_min -21
_diffrn_reflns_number 9027
_diffrn_reflns_point_group_measured_fraction_full 0.999
_diffrn_reflns_point_group_measured_fraction_max 0.991
_diffrn_reflns_theta_full 25.242
_diffrn_reflns_theta_max 27.005
_diffrn_reflns_theta_min 2.438
_diffrn_source 'sealed X-ray tube'
_diffrn_source_type 'Siemens, KFF Mo 2K -90 C'
_exptl_absorpt_coefficient_mu 1.103
_exptl_absorpt_correction_T_max 0.7454
_exptl_absorpt_correction_T_min 0.6778
_exptl_absorpt_correction_type multi-scan
_exptl_absorpt_process_details
'SADABS-2016/2 (Bruker,2016/2) was used for absorption correction. wR2(int) was 0.0916 before and 0.0830 after correction. The Ratio of minimum to maximum transmission is 0.9093. The \l/2 correction factor is 0.00150.'
_exptl_crystal_colour 'clear red'
_exptl_crystal_colour_lustre clear
_exptl_crystal_colour_primary red
_exptl_crystal_density_diffrn 1.842
_exptl_crystal_density_method 'not measured'
_exptl_crystal_description block
_exptl_crystal_F_000 2349
_exptl_crystal_size_max 0.27
_exptl_crystal_size_mid 0.12
_exptl_crystal_size_min 0.08
_refine_diff_density_max 1.779
_refine_diff_density_min -0.987
_refine_diff_density_rms 0.109
_refine_ls_extinction_method none
_refine_ls_goodness_of_fit_ref 1.030
_refine_ls_hydrogen_treatment constr
_refine_ls_matrix_type full
_refine_ls_number_parameters 598
_refine_ls_number_reflns 9027
_refine_ls_number_restraints 13
_refine_ls_restrained_S_all 1.031
_refine_ls_R_factor_all 0.0617
_refine_ls_R_factor_gt 0.0502
_refine_ls_shift/su_max 0.001
_refine_ls_shift/su_mean 0.000
_refine_ls_structure_factor_coef Fsqd
_refine_ls_weighting_details 'w=1/[\s^2^(Fo^2^)+(0.0403P)^2^+20.3916P] where P=(Fo^2^+2Fc^2^)/3'
_refine_ls_weighting_scheme calc
_refine_ls_wR_factor_gt 0.1142
_refine_ls_wR_factor_ref 0.1214
_reflns_Friedel_coverage 0.000
_reflns_number_gt 7972
_reflns_number_total 9027
_reflns_threshold_expression 'I > 2\s(I)'
_cod_data_source_file d0dt01123a2.cif
_cod_data_source_block 1
_cod_depositor_comments 'Adding full bibliography for 7704149--7704151.cif.'
_cod_database_code 7704149
_shelx_shelxl_version_number 2016/6
_shelx_space_group_comment
;
The symmetry employed for this shelxl refinement is uniquely defined
by the following loop, which should always be used as a source of
symmetry information in preference to the above space-group names.
They are only intended as comments.
;
_shelx_estimated_absorpt_t_max 0.917
_shelx_estimated_absorpt_t_min 0.755
_olex2_refinement_description
;
1. Twinned data refinement
 Scales: 0.588(2)
 0.0796(13) 0.1666(14) 0.1656(15)
2. Fixed Uiso
 At 1.2 times of:
  All C(H) groups, All C(H,H) groups, All N(H,H) groups
 At 1.5 times of:
  All O(H,H) groups
3. Restrained distances
 H21A-H6D
 2.2 with sigma of 0.01
4. Uiso/Uaniso restraints and constraints
Uanis(N13) \\sim Ueq, Uanis(C12) \\sim Ueq: with sigma of 0.005 and sigma for
terminal atoms of 0.01
5. Others
 Fixed Sof: Cl1A(0.2) Cl1(0.8) O6(0.33333) H6C(0.33333) H6D(0.33333)
6.a Riding coordinates:
 O6(H6C,H6D)
6.b Secondary CH2 refined with riding coordinates:
 C2(H2A,H2B), C3(H3A,H3B), C5(H5A,H5B), C6(H6A,H6B), C8(H8A,H8B), C9(H9A,H9B),
 N1(H1A,H1B), N4(H4A,H4B), N7(H7A,H7B), C22(H22A,H22B), C23(H23A,H23B),
 C25(H25A,H25B), C26(H26A,H26B), C28(H28A,H28B), C29(H29A,H29B), N21(H21A,H21B),
  N24(H24A,H24B), N27(H27A,H27B)
6.c Aromatic/amide H refined with riding coordinates:
 C12(H12), C16(H16), C17(H17), C18(H18), C19(H19), C20(H20), C32(H32),
 C36(H36), C37(H37), C38(H38), C39(H39), C40(H40)
;
_olex2_exptl_crystal_mounting_method 'mounted in oil on a MiTeGen microloop'
_olex2_submission_original_sample_id KMD10a
_olex2_submission_special_instructions 'No special instructions were received'

loop_
_space_group_symop_operation_xyz
'x, y, z'
'-x+1/2, y+1/2, -z+1/2'
'-x, -y, -z'
'x-1/2, -y-1/2, z-1/2'

loop_
_atom_site_label
_atom_site_type_symbol
_atom_site_fract_x
_atom_site_fract_y
_atom_site_fract_z
_atom_site_U_iso_or_equiv
_atom_site_adp_type
_atom_site_occupancy
_atom_site_site_symmetry_order
_atom_site_calc_flag
_atom_site_refinement_flags_posn
_atom_site_refinement_flags_adp
_atom_site_refinement_flags_occupancy
_atom_site_disorder_assembly
_atom_site_disorder_group
C2 C 0.6538(4) 0.7344(5) 0.4823(4) 0.0266(16) Uani 1 1 d . . . . .
H2A H 0.708479 0.751810 0.510909 0.032 Uiso 1 1 calc R . . . .
H2B H 0.669141 0.724173 0.425494 0.032 Uiso 1 1 calc R . . . .
C3 C 0.5833(4) 0.7983(4) 0.4875(4) 0.0187(14) Uani 1 1 d . . . . .
H3A H 0.580763 0.820067 0.542674 0.022 Uiso 1 1 calc R . . . .
H3B H 0.597252 0.842743 0.450298 0.022 Uiso 1 1 calc R . . . .
C5 C 0.5082(5) 0.6549(4) 0.3620(4) 0.0186(14) Uani 1 1 d . . . . .
H5A H 0.482951 0.638148 0.309667 0.022 Uiso 1 1 calc R . . . .
H5B H 0.573259 0.645243 0.361281 0.022 Uiso 1 1 calc R . . . .
C6 C 0.4900(4) 0.7413(4) 0.3759(4) 0.0152(13) Uani 1 1 d . . . . .
H6A H 0.429684 0.754688 0.355551 0.018 Uiso 1 1 calc R . . . .
H6B H 0.533755 0.773950 0.345984 0.018 Uiso 1 1 calc R . . . .
C8 C 0.3366(4) 0.7619(4) 0.4923(4) 0.0206(14) Uani 1 1 d . . . . .
H8A H 0.287581 0.791368 0.518819 0.025 Uiso 1 1 calc R . . . .
H8B H 0.316989 0.746999 0.437553 0.025 Uiso 1 1 calc R . . . .
C9 C 0.4194(4) 0.8131(4) 0.4889(4) 0.0178(13) Uani 1 1 d . . . . .
H9A H 0.411318 0.856617 0.449199 0.021 Uiso 1 1 calc R . . . .
H9B H 0.431096 0.837644 0.542008 0.021 Uiso 1 1 calc R . . . .
C12 C 0.5093(4) 0.6694(4) 0.6844(4) 0.0112(12) Uani 1 1 d . U . . .
H12 H 0.519897 0.687088 0.737723 0.013 Uiso 1 1 calc R . . . .
C15 C 0.5046(4) 0.5329(4) 0.7318(4) 0.0152(13) Uani 1 1 d . . . . .
C16 C 0.5879(5) 0.5061(4) 0.7557(4) 0.0189(14) Uani 1 1 d . . . . .
H16 H 0.640126 0.525254 0.730140 0.023 Uiso 1 1 calc R . . . .
C17 C 0.5941(5) 0.4505(4) 0.8179(4) 0.0216(15) Uani 1 1 d . . . . .
H17 H 0.650514 0.431340 0.835426 0.026 Uiso 1 1 calc R . . . .
C18 C 0.5159(6) 0.4237(4) 0.8538(4) 0.0250(16) Uani 1 1 d . . . . .
H18 H 0.519864 0.387152 0.897291 0.030 Uiso 1 1 calc R . . . .
C19 C 0.4327(5) 0.4489(4) 0.8279(4) 0.0239(16) Uani 1 1 d . . . . .
H19 H 0.380173 0.428621 0.852150 0.029 Uiso 1 1 calc R . . . .
C20 C 0.4273(5) 0.5050(4) 0.7652(4) 0.0190(14) Uani 1 1 d . . . . .
H20 H 0.370959 0.523186 0.746339 0.023 Uiso 1 1 calc R . . . .
Co1 Co 0.48718(5) 0.66507(5) 0.52798(5) 0.01204(17) Uani 1 1 d . . . . .
N1 N 0.6171(3) 0.6597(3) 0.5201(3) 0.0189(11) Uani 1 1 d . . . . .
H1A H 0.641085 0.653631 0.570006 0.023 Uiso 1 1 calc R . . . .
H1B H 0.632798 0.616469 0.490212 0.023 Uiso 1 1 calc R . . . .
N4 N 0.4667(4) 0.6085(3) 0.4275(3) 0.0184(11) Uani 1 1 d . . . . .
H4A H 0.491111 0.558710 0.430048 0.022 Uiso 1 1 calc R . . . .
H4B H 0.407100 0.603283 0.418341 0.022 Uiso 1 1 calc R . . . .
N7 N 0.3606(3) 0.6889(3) 0.5394(3) 0.0169(11) Uani 1 1 d . . . . .
H7A H 0.327764 0.646623 0.521730 0.020 Uiso 1 1 calc R . . . .
H7B H 0.347789 0.696984 0.592103 0.020 Uiso 1 1 calc R . . . .
N10 N 0.4961(3) 0.7612(4) 0.4654(3) 0.0154(12) Uani 1 1 d . . . . .
N13 N 0.5000(3) 0.5942(4) 0.6707(3) 0.0130(11) Uani 1 1 d . U . . .
O11 O 0.5045(3) 0.7210(3) 0.6278(3) 0.0127(9) Uani 1 1 d . . . . .
O14 O 0.4814(3) 0.5704(3) 0.5918(3) 0.0182(10) Uani 1 1 d . . . . .
C22 C 0.1593(4) 0.4812(4) 0.7315(5) 0.0257(16) Uani 1 1 d . . . . .
H22A H 0.213973 0.509392 0.749213 0.031 Uiso 1 1 calc R . . . .
H22B H 0.174864 0.424962 0.719333 0.031 Uiso 1 1 calc R . . . .
C23 C 0.0898(5) 0.4842(4) 0.7968(4) 0.0224(15) Uani 1 1 d . . . . .
H23A H 0.105016 0.445496 0.839719 0.027 Uiso 1 1 calc R . . . .
H23B H 0.087679 0.538417 0.820603 0.027 Uiso 1 1 calc R . . . .
C25 C 0.0128(5) 0.3626(4) 0.6516(4) 0.0217(15) Uani 1 1 d . . . . .
H25A H 0.077749 0.361602 0.641414 0.026 Uiso 1 1 calc R . . . .
H25B H -0.012739 0.310592 0.634801 0.026 Uiso 1 1 calc R . . . .
C26 C -0.0044(4) 0.3766(4) 0.7397(4) 0.0178(14) Uani 1 1 d . . . . .
H26A H -0.064585 0.356523 0.753240 0.021 Uiso 1 1 calc R . . . .
H26B H 0.039616 0.346184 0.771868 0.021 Uiso 1 1 calc R . . . .
C28 C -0.1568(4) 0.4925(4) 0.7614(4) 0.0190(14) Uani 1 1 d . . . . .
H28A H -0.176630 0.438000 0.746147 0.023 Uiso 1 1 calc R . . . .
H28B H -0.205522 0.518799 0.791227 0.023 Uiso 1 1 calc R . . . .
C29 C -0.0740(4) 0.4876(4) 0.8133(4) 0.0165(13) Uani 1 1 d . . . . .
H29A H -0.061740 0.540150 0.838412 0.020 Uiso 1 1 calc R . . . .
H29B H -0.082429 0.447530 0.856381 0.020 Uiso 1 1 calc R . . . .
C32 C 0.0099(4) 0.6830(4) 0.6690(4) 0.0126(12) Uani 1 1 d . . . . .
H32 H 0.018836 0.736245 0.687399 0.015 Uiso 1 1 calc R . . . .
C35 C -0.0002(4) 0.7307(4) 0.5324(4) 0.0135(13) Uani 1 1 d . . . . .
C36 C 0.0801(5) 0.7631(4) 0.5101(4) 0.0203(14) Uani 1 1 d . . . . .
H36 H 0.134284 0.742511 0.531370 0.024 Uiso 1 1 calc R . . . .
C37 C 0.0808(5) 0.8264(4) 0.4562(4) 0.0263(16) Uani 1 1 d . . . . .
H37 H 0.135641 0.850090 0.440613 0.032 Uiso 1 1 calc R . . . .
C38 C 0.0018(5) 0.8543(4) 0.4256(5) 0.0271(18) Uani 1 1 d . . . . .
H38 H 0.002445 0.897791 0.388863 0.032 Uiso 1 1 calc R . . . .
C39 C -0.0787(5) 0.8208(4) 0.4468(4) 0.0263(16) Uani 1 1 d . . . . .
H39 H -0.132570 0.840375 0.423975 0.032 Uiso 1 1 calc R . . . .
C40 C -0.0806(4) 0.7582(4) 0.5017(4) 0.0169(13) Uani 1 1 d . . . . .
H40 H -0.135455 0.734975 0.517789 0.020 Uiso 1 1 calc R . . . .
Co2 Co -0.00909(5) 0.52752(5) 0.66373(5) 0.01170(17) Uani 1 1 d . . . . .
N21 N 0.1212(4) 0.5211(3) 0.6580(3) 0.0213(12) Uani 1 1 d . . . . .
H21A H 0.137049 0.492910 0.613618 0.026 Uiso 1 1 calc DR . . . .
H21B H 0.144202 0.571322 0.653493 0.026 Uiso 1 1 calc R . . . .
N24 N -0.0296(4) 0.4289(3) 0.6057(3) 0.0171(11) Uani 1 1 d . . . . .
H24A H -0.089206 0.419826 0.600379 0.021 Uiso 1 1 calc R . . . .
H24B H -0.005533 0.432100 0.555785 0.021 Uiso 1 1 calc R . . . .
N27 N -0.1351(3) 0.5394(3) 0.6885(3) 0.0150(11) Uani 1 1 d . . . . .
H27A H -0.148028 0.591946 0.696755 0.018 Uiso 1 1 calc R . . . .
H27B H -0.168685 0.521742 0.646403 0.018 Uiso 1 1 calc R . . . .
N30 N 0.0017(3) 0.4636(3) 0.7607(3) 0.0128(11) Uani 1 1 d . . . . .
N33 N -0.0010(3) 0.6700(3) 0.5933(3) 0.0124(11) Uani 1 1 d . . . . .
O31 O 0.0087(3) 0.6256(3) 0.7198(3) 0.0130(9) Uani 1 1 d . . . . .
O34 O -0.0181(3) 0.5915(3) 0.5691(3) 0.0175(10) Uani 1 1 d . . . . .
Cl1A Cl 0.3253(5) 0.4713(4) 0.5827(4) 0.0178(14) Uani 0.2 1 d . . P A 2
Cl1 Cl 0.24293(19) 0.56418(13) 0.44128(15) 0.0367(5) Uani 0.8 1 d . . P B 1
F1 F 0.7973(3) 0.6772(2) 0.7954(2) 0.0224(9) Uani 1 1 d . . . . .
F6 F 0.6999(3) 0.7988(2) 0.6755(3) 0.0253(9) Uani 1 1 d . . . . .
P1 P 0.74890(12) 0.73942(10) 0.73562(10) 0.0132(3) Uani 1 1 d . . . . .
F2 F 0.8326(3) 0.7334(3) 0.6766(3) 0.0338(10) Uani 1 1 d . . . . .
F3 F 0.7943(3) 0.8120(2) 0.7819(3) 0.0309(10) Uani 1 1 d . . . . .
F4 F 0.6651(3) 0.7433(3) 0.7936(2) 0.0278(9) Uani 1 1 d . . . . .
F5 F 0.7041(3) 0.6641(2) 0.6886(2) 0.0265(9) Uani 1 1 d . . . . .
F7 F 0.7266(3) 0.9206(2) 0.5528(3) 0.0255(9) Uani 1 1 d . . . . .
F8 F 0.83731(19) 0.9945(2) 0.4977(2) 0.0204(6) Uani 1 1 d . . . . .
F9 F 0.7288(3) 1.0549(2) 0.5687(2) 0.0236(9) Uani 1 1 d . . . . .
F10 F 0.62371(19) 0.9976(2) 0.4897(2) 0.0232(7) Uani 1 1 d . . . . .
F11 F 0.7320(3) 0.9371(2) 0.4173(3) 0.0249(9) Uani 1 1 d . . . . .
F12 F 0.7340(3) 1.0715(2) 0.4343(2) 0.0216(8) Uani 1 1 d . . . . .
P2 P 0.73136(9) 0.99569(10) 0.49324(10) 0.0154(3) Uani 1 1 d . . . . .
F13 F 0.1917(3) 0.6771(3) 0.7969(2) 0.0239(9) Uani 1 1 d . . . . .
F18 F 0.3031(3) 0.7930(3) 0.6834(2) 0.0258(9) Uani 1 1 d . . . . .
P3 P 0.24738(12) 0.73543(10) 0.74158(10) 0.0131(3) Uani 1 1 d . . . . .
F14 F 0.3291(3) 0.6743(3) 0.7426(3) 0.0381(11) Uani 1 1 d . . . . .
F15 F 0.2869(3) 0.7809(3) 0.8183(2) 0.0294(9) Uani 1 1 d . . . . .
F16 F 0.1647(3) 0.7954(3) 0.7383(3) 0.0313(10) Uani 1 1 d . . . . .
F17 F 0.2081(3) 0.6892(2) 0.6634(2) 0.0273(9) Uani 1 1 d . . . . .
O6 O 0.1794(11) 0.4173(9) 0.5221(7) 0.035(4) Uani 0.3333 1 d . . P . .
H6C H 0.132064 0.403157 0.495262 0.052 Uiso 0.3333 1 d R . P . .
H6D H 0.196064 0.461957 0.499902 0.052 Uiso 0.3333 1 d DR . P . .

loop_
_atom_site_aniso_label
_atom_site_aniso_U_11
_atom_site_aniso_U_22
_atom_site_aniso_U_33
_atom_site_aniso_U_23
_atom_site_aniso_U_13
_atom_site_aniso_U_12
C2 0.017(3) 0.043(5) 0.019(3) 0.004(3) 0.001(3) -0.006(3)
C3 0.023(3) 0.020(3) 0.012(3) 0.004(3) 0.001(2) -0.009(3)
C5 0.031(4) 0.021(4) 0.004(3) 0.001(3) 0.004(2) 0.002(3)
C6 0.023(3) 0.016(3) 0.007(3) 0.003(2) 0.001(2) 0.000(2)
C8 0.017(3) 0.026(4) 0.019(3) 0.004(3) 0.001(2) 0.009(3)
C9 0.026(3) 0.014(3) 0.014(3) -0.001(2) 0.002(3) 0.002(2)
C12 0.015(2) 0.015(3) 0.003(2) -0.001(2) 0.0006(18) 0.003(2)
C15 0.024(3) 0.015(3) 0.007(3) 0.001(3) 0.000(2) -0.001(2)
C16 0.019(3) 0.017(3) 0.021(3) 0.003(3) -0.001(3) -0.002(2)
C17 0.030(4) 0.015(3) 0.019(3) 0.001(3) -0.015(3) 0.001(3)
C18 0.052(4) 0.012(3) 0.011(3) -0.002(3) -0.002(3) -0.002(3)
C19 0.041(4) 0.012(3) 0.019(3) -0.002(3) 0.016(3) -0.002(3)
C20 0.022(3) 0.014(3) 0.021(3) -0.005(3) 0.004(3) 0.000(2)
Co1 0.0178(4) 0.0104(4) 0.0079(4) -0.0002(3) 0.0009(3) 0.0006(3)
N1 0.020(3) 0.022(3) 0.015(3) 0.002(2) 0.001(2) 0.005(2)
N4 0.028(3) 0.016(3) 0.011(3) -0.001(2) 0.004(2) 0.003(2)
N7 0.016(2) 0.020(3) 0.015(3) 0.003(2) -0.003(2) -0.003(2)
N10 0.020(3) 0.015(3) 0.011(3) -0.003(2) 0.003(2) -0.003(2)
N13 0.016(2) 0.017(3) 0.006(2) 0.001(2) 0.0031(17) 0.0037(18)
O11 0.019(2) 0.012(2) 0.008(2) 0.0001(18) 0.0014(15) -0.0003(16)
O14 0.032(2) 0.015(2) 0.007(2) -0.0036(17) -0.0019(19) -0.001(2)
C22 0.015(3) 0.018(3) 0.044(4) 0.005(3) -0.006(3) 0.000(3)
C23 0.021(3) 0.017(3) 0.029(4) -0.002(3) -0.012(3) 0.001(3)
C25 0.036(4) 0.016(3) 0.013(3) -0.001(3) 0.004(3) 0.000(3)
C26 0.026(3) 0.007(3) 0.020(4) -0.001(3) 0.002(3) 0.002(2)
C28 0.019(3) 0.014(3) 0.024(3) -0.001(3) 0.012(3) 0.000(2)
C29 0.020(3) 0.017(3) 0.013(3) 0.000(2) 0.005(2) 0.001(2)
C32 0.013(3) 0.015(3) 0.010(3) 0.002(2) -0.001(2) -0.002(2)
C35 0.025(3) 0.012(3) 0.004(3) 0.000(2) 0.003(2) -0.002(2)
C36 0.024(3) 0.014(3) 0.022(3) 0.001(3) 0.000(3) -0.008(3)
C37 0.040(4) 0.020(4) 0.019(3) 0.000(3) 0.004(3) -0.012(3)
C38 0.058(5) 0.010(3) 0.014(4) 0.000(3) 0.002(3) 0.004(3)
C39 0.042(4) 0.018(3) 0.019(4) -0.001(3) -0.003(3) 0.010(3)
C40 0.019(3) 0.019(3) 0.013(3) -0.001(2) 0.003(2) 0.006(3)
Co2 0.0177(4) 0.0079(4) 0.0095(4) -0.0002(3) 0.0024(3) -0.0003(3)
N21 0.020(3) 0.014(3) 0.030(3) 0.001(2) 0.008(2) 0.000(2)
N24 0.024(3) 0.015(3) 0.012(2) -0.002(2) 0.003(2) -0.002(2)
N27 0.014(2) 0.012(2) 0.019(3) -0.001(2) -0.003(2) -0.0009(19)
N30 0.020(3) 0.005(3) 0.013(3) 0.001(2) -0.0014(19) -0.0002(19)
N33 0.018(3) 0.010(3) 0.009(3) 0.001(2) 0.0034(18) 0.001(2)
O31 0.019(2) 0.011(2) 0.009(2) 0.0010(18) 0.0019(16) -0.0031(16)
O34 0.036(3) 0.007(2) 0.010(2) 0.0022(16) 0.0016(19) -0.0023(19)
Cl1A 0.028(4) 0.011(3) 0.015(3) -0.002(3) 0.004(3) 0.008(3)
Cl1 0.0477(13) 0.0204(11) 0.0416(14) 0.0039(8) -0.0330(11) -0.0167(9)
F1 0.033(2) 0.0151(19) 0.019(2) 0.0011(16) -0.0078(17) 0.0077(16)
F6 0.033(2) 0.020(2) 0.022(2) 0.0078(17) -0.0014(18) 0.0074(17)
P1 0.0158(6) 0.0136(8) 0.0103(8) 0.0005(5) 0.0007(6) 0.0013(6)
F2 0.025(2) 0.044(3) 0.033(2) 0.005(2) 0.0106(18) 0.0040(19)
F3 0.038(2) 0.0158(19) 0.039(2) -0.0037(18) -0.0085(19) -0.0028(17)
F4 0.023(2) 0.038(2) 0.022(2) 0.0021(18) 0.0102(16) 0.0030(18)
F5 0.031(2) 0.0171(19) 0.031(2) -0.0041(17) -0.0109(17) 0.0002(17)
F7 0.030(2) 0.020(2) 0.026(2) 0.0106(17) -0.0020(17) -0.0036(17)
F8 0.0185(14) 0.024(2) 0.019(2) -0.002(2) -0.0009(14) 0.0006(15)
F9 0.032(2) 0.024(2) 0.0157(19) -0.0048(16) 0.0041(16) -0.0022(17)
F10 0.0166(15) 0.024(2) 0.029(2) 0.001(2) 0.0001(14) -0.0005(15)
F11 0.031(2) 0.022(2) 0.022(2) -0.0091(17) -0.0021(17) 0.0016(17)
F12 0.029(2) 0.0164(19) 0.019(2) 0.0080(15) 0.0008(16) 0.0009(16)
P2 0.0200(6) 0.0113(8) 0.0149(8) 0.0015(8) 0.0008(6) -0.0006(6)
F13 0.028(2) 0.023(2) 0.020(2) 0.0060(17) 0.0070(16) -0.0081(17)
F18 0.033(2) 0.025(2) 0.019(2) 0.0004(17) 0.0090(17) -0.0150(18)
P3 0.0149(6) 0.0135(8) 0.0110(8) -0.0005(5) 0.0022(6) 0.0000(6)
F14 0.023(2) 0.030(2) 0.061(3) 0.004(2) 0.006(2) 0.0143(18)
F15 0.035(2) 0.036(2) 0.0172(19) -0.0063(17) 0.0014(17) -0.0139(19)
F16 0.027(2) 0.026(2) 0.041(3) 0.0022(19) 0.0062(19) 0.0114(18)
F17 0.033(2) 0.029(2) 0.020(2) -0.0035(17) 0.0039(17) -0.0123(18)
O6 0.050(10) 0.024(8) 0.031(8) 0.016(7) 0.023(7) 0.022(7)

loop_
_atom_type_symbol
_atom_type_description
_atom_type_scat_dispersion_real
_atom_type_scat_dispersion_imag
_atom_type_scat_source
C C 0.0033 0.0016 'International Tables Vol C Tables 4.2.6.8 and 6.1.1.4'
H H 0.0000 0.0000 'International Tables Vol C Tables 4.2.6.8 and 6.1.1.4'
Cl Cl 0.1484 0.1585 'International Tables Vol C Tables 4.2.6.8 and 6.1.1.4'
Co Co 0.3494 0.9721 'International Tables Vol C Tables 4.2.6.8 and 6.1.1.4'
F F 0.0171 0.0103 'International Tables Vol C Tables 4.2.6.8 and 6.1.1.4'
N N 0.0061 0.0033 'International Tables Vol C Tables 4.2.6.8 and 6.1.1.4'
O O 0.0106 0.0060 'International Tables Vol C Tables 4.2.6.8 and 6.1.1.4'
P P 0.1023 0.0942 'International Tables Vol C Tables 4.2.6.8 and 6.1.1.4'

loop_
_geom_angle_atom_site_label_1
_geom_angle_atom_site_label_2
_geom_angle_atom_site_label_3
_geom_angle
_geom_angle_site_symmetry_1
_geom_angle_site_symmetry_3
_geom_angle_publ_flag
H2A C2 H2B 108.5 . . ?
C3 C2 H2A 110.2 . . ?
C3 C2 H2B 110.2 . . ?
C3 C2 N1 107.8(5) . . ?
N1 C2 H2A 110.2 . . ?
N1 C2 H2B 110.2 . . ?
C2 C3 H3A 110.1 . . ?
C2 C3 H3B 110.1 . . ?
H3A C3 H3B 108.5 . . ?
N10 C3 C2 107.8(5) . . ?
N10 C3 H3A 110.1 . . ?
N10 C3 H3B 110.1 . . ?
H5A C5 H5B 108.4 . . ?
C6 C5 H5A 110.0 . . ?
C6 C5 H5B 110.0 . . ?
N4 C5 H5A 110.0 . . ?
N4 C5 H5B 110.0 . . ?
N4 C5 C6 108.4(5) . . ?
C5 C6 H6A 109.5 . . ?
C5 C6 H6B 109.5 . . ?
C5 C6 N10 110.6(5) . . ?
H6A C6 H6B 108.1 . . ?
N10 C6 H6A 109.5 . . ?
N10 C6 H6B 109.5 . . ?
H8A C8 H8B 108.6 . . ?
C9 C8 H8A 110.4 . . ?
C9 C8 H8B 110.4 . . ?
N7 C8 H8A 110.4 . . ?
N7 C8 H8B 110.4 . . ?
N7 C8 C9 106.6(5) . . ?
C8 C9 H9A 110.0 . . ?
C8 C9 H9B 110.0 . . ?
H9A C9 H9B 108.4 . . ?
N10 C9 C8 108.4(5) . . ?
N10 C9 H9A 110.0 . . ?
N10 C9 H9B 110.0 . . ?
N13 C12 H12 119.2 . . ?
N13 C12 O11 121.6(6) . . ?
O11 C12 H12 119.2 . . ?
C16 C15 N13 118.1(6) . . ?
C20 C15 C16 122.5(7) . . ?
C20 C15 N13 119.3(6) . . ?
C15 C16 H16 120.4 . . ?
C15 C16 C17 119.1(6) . . ?
C17 C16 H16 120.4 . . ?
C16 C17 H17 120.6 . . ?
C18 C17 C16 118.7(6) . . ?
C18 C17 H17 120.6 . . ?
C17 C18 H18 119.1 . . ?
C19 C18 C17 121.9(7) . . ?
C19 C18 H18 119.1 . . ?
C18 C19 H19 120.5 . . ?
C18 C19 C20 118.9(7) . . ?
C20 C19 H19 120.5 . . ?
C15 C20 C19 118.8(7) . . ?
C15 C20 H20 120.6 . . ?
C19 C20 H20 120.6 . . ?
N4 Co1 N1 94.2(2) . . ?
N4 Co1 N7 91.9(2) . . ?
N7 Co1 N1 170.6(2) . . ?
N10 Co1 N1 86.0(2) . . ?
N10 Co1 N4 87.1(2) . . ?
N10 Co1 N7 87.3(2) . . ?
N10 Co1 O11 93.1(2) . . ?
O11 Co1 N1 87.1(2) . . ?
O11 Co1 N4 178.7(2) . . ?
O11 Co1 N7 86.8(2) . . ?
O14 Co1 N1 92.8(2) . . ?
O14 Co1 N4 94.0(2) . . ?
O14 Co1 N7 93.9(2) . . ?
O14 Co1 N10 178.4(2) . . ?
O14 Co1 O11 85.79(19) . . ?
C2 N1 Co1 110.9(4) . . ?
C2 N1 H1A 109.5 . . ?
C2 N1 H1B 109.5 . . ?
Co1 N1 H1A 109.5 . . ?
Co1 N1 H1B 109.5 . . ?
H1A N1 H1B 108.0 . . ?
C5 N4 Co1 108.4(4) . . ?
C5 N4 H4A 110.0 . . ?
C5 N4 H4B 110.0 . . ?
Co1 N4 H4A 110.0 . . ?
Co1 N4 H4B 110.0 . . ?
H4A N4 H4B 108.4 . . ?
C8 N7 Co1 110.4(4) . . ?
C8 N7 H7A 109.6 . . ?
C8 N7 H7B 109.6 . . ?
Co1 N7 H7A 109.6 . . ?
Co1 N7 H7B 109.6 . . ?
H7A N7 H7B 108.1 . . ?
C3 N10 C6 112.3(5) . . ?
C3 N10 Co1 106.0(4) . . ?
C6 N10 Co1 110.1(4) . . ?
C9 N10 C3 111.6(5) . . ?
C9 N10 C6 109.9(5) . . ?
C9 N10 Co1 106.7(4) . . ?
C12 N13 C15 124.3(6) . . ?
C12 N13 O14 117.7(5) . . ?
O14 N13 C15 118.0(5) . . ?
C12 O11 Co1 108.5(4) . . ?
N13 O14 Co1 106.2(3) . . ?
H22A C22 H22B 108.4 . . ?
C23 C22 H22A 110.1 . . ?
C23 C22 H22B 110.1 . . ?
N21 C22 H22A 110.1 . . ?
N21 C22 H22B 110.1 . . ?
N21 C22 C23 108.2(5) . . ?
C22 C23 H23A 110.0 . . ?
C22 C23 H23B 110.0 . . ?
H23A C23 H23B 108.4 . . ?
N30 C23 C22 108.4(6) . . ?
N30 C23 H23A 110.0 . . ?
N30 C23 H23B 110.0 . . ?
H25A C25 H25B 108.4 . . ?
C26 C25 H25A 110.1 . . ?
C26 C25 H25B 110.1 . . ?
N24 C25 H25A 110.1 . . ?
N24 C25 H25B 110.1 . . ?
N24 C25 C26 108.1(5) . . ?
C25 C26 H26A 109.3 . . ?
C25 C26 H26B 109.3 . . ?
H26A C26 H26B 108.0 . . ?
N30 C26 C25 111.6(6) . . ?
N30 C26 H26A 109.3 . . ?
N30 C26 H26B 109.3 . . ?
H28A C28 H28B 108.4 . . ?
C29 C28 H28A 110.0 . . ?
C29 C28 H28B 110.0 . . ?
N27 C28 H28A 110.0 . . ?
N27 C28 H28B 110.0 . . ?
N27 C28 C29 108.4(5) . . ?
C28 C29 H29A 110.2 . . ?
C28 C29 H29B 110.2 . . ?
H29A C29 H29B 108.5 . . ?
N30 C29 C28 107.7(5) . . ?
N30 C29 H29A 110.2 . . ?
N30 C29 H29B 110.2 . . ?
N33 C32 H32 119.4 . . ?
O31 C32 H32 119.4 . . ?
O31 C32 N33 121.2(6) . . ?
C36 C35 C40 122.2(7) . . ?
C36 C35 N33 118.6(6) . . ?
C40 C35 N33 119.0(6) . . ?
C35 C36 H36 120.5 . . ?
C35 C36 C37 119.0(7) . . ?
C37 C36 H36 120.5 . . ?
C36 C37 H37 120.3 . . ?
C38 C37 C36 119.4(7) . . ?
C38 C37 H37 120.3 . . ?
C37 C38 H38 119.2 . . ?
C37 C38 C39 121.6(7) . . ?
C39 C38 H38 119.2 . . ?
C38 C39 H39 120.1 . . ?
C38 C39 C40 119.7(7) . . ?
C40 C39 H39 120.1 . . ?
C35 C40 C39 118.1(7) . . ?
C35 C40 H40 120.9 . . ?
C39 C40 H40 120.9 . . ?
N24 Co2 N21 94.9(2) . . ?
N24 Co2 N27 92.3(2) . . ?
N24 Co2 N30 87.8(2) . . ?
N27 Co2 N21 170.2(2) . . ?
N30 Co2 N21 86.1(2) . . ?
N30 Co2 N27 87.5(2) . . ?
O31 Co2 N21 86.2(2) . . ?
O31 Co2 N24 178.7(2) . . ?
O31 Co2 N27 86.7(2) . . ?
O31 Co2 N30 93.1(2) . . ?
O31 Co2 O34 86.15(19) . . ?
O34 Co2 N21 93.3(2) . . ?
O34 Co2 N24 93.0(2) . . ?
O34 Co2 N27 93.0(2) . . ?
O34 Co2 N30 179.0(2) . . ?
C22 N21 Co2 111.0(4) . . ?
C22 N21 H21A 109.4 . . ?
C22 N21 H21B 109.4 . . ?
Co2 N21 H21A 109.4 . . ?
Co2 N21 H21B 109.4 . . ?
H21A N21 H21B 108.0 . . ?
C25 N24 Co2 108.0(4) . . ?
C25 N24 H24A 110.1 . . ?
C25 N24 H24B 110.1 . . ?
Co2 N24 H24A 110.1 . . ?
Co2 N24 H24B 110.1 . . ?
H24A N24 H24B 108.4 . . ?
C28 N27 Co2 109.6(4) . . ?
C28 N27 H27A 109.7 . . ?
C28 N27 H27B 109.7 . . ?
Co2 N27 H27A 109.7 . . ?
Co2 N27 H27B 109.7 . . ?
H27A N27 H27B 108.2 . . ?
C23 N30 C26 111.8(5) . . ?
C23 N30 C29 112.2(5) . . ?
C23 N30 Co2 106.3(4) . . ?
C26 N30 Co2 109.4(4) . . ?
C29 N30 C26 110.5(5) . . ?
C29 N30 Co2 106.3(4) . . ?
C32 N33 C35 124.8(6) . . ?
C32 N33 O34 117.6(5) . . ?
O34 N33 C35 117.6(5) . . ?
C32 O31 Co2 108.8(4) . . ?
N33 O34 Co2 106.0(3) . . ?
F1 P1 F5 89.0(2) . . ?
F6 P1 F1 178.5(2) . . ?
F6 P1 F2 90.7(2) . . ?
F6 P1 F3 91.5(2) . . ?
F6 P1 F4 89.6(2) . . ?
F6 P1 F5 89.4(2) . . ?
F2 P1 F1 89.3(2) . . ?
F2 P1 F5 88.8(3) . . ?
F3 P1 F1 90.0(2) . . ?
F3 P1 F2 90.6(3) . . ?
F3 P1 F4 90.7(3) . . ?
F3 P1 F5 178.9(3) . . ?
F4 P1 F1 90.3(2) . . ?
F4 P1 F2 178.6(3) . . ?
F4 P1 F5 89.9(2) . . ?
F7 P2 F10 89.5(2) . . ?
F7 P2 F12 178.8(2) . . ?
F8 P2 F7 90.5(2) . . ?
F8 P2 F9 89.9(2) . . ?
F8 P2 F10 179.3(2) . . ?
F8 P2 F11 91.1(2) . . ?
F8 P2 F12 90.6(2) . . ?
F9 P2 F7 89.8(3) . . ?
F9 P2 F10 89.4(2) . . ?
F9 P2 F12 89.6(3) . . ?
F11 P2 F7 90.7(3) . . ?
F11 P2 F9 178.9(2) . . ?
F11 P2 F10 89.6(2) . . ?
F11 P2 F12 89.9(3) . . ?
F12 P2 F10 89.4(2) . . ?
F13 P3 F18 178.4(2) . . ?
F13 P3 F14 90.4(2) . . ?
F13 P3 F15 91.2(2) . . ?
F13 P3 F16 89.6(2) . . ?
F13 P3 F17 89.1(2) . . ?
F18 P3 F17 89.3(2) . . ?
F14 P3 F18 89.3(3) . . ?
F14 P3 F15 90.8(3) . . ?
F14 P3 F17 88.8(3) . . ?
F15 P3 F18 90.4(2) . . ?
F15 P3 F17 179.6(3) . . ?
F16 P3 F18 90.6(2) . . ?
F16 P3 F14 178.4(3) . . ?
F16 P3 F15 90.8(3) . . ?
F16 P3 F17 89.5(2) . . ?
H6C O6 H6D 104.5 . . ?

loop_
_geom_bond_atom_site_label_1
_geom_bond_atom_site_label_2
_geom_bond_distance
_geom_bond_site_symmetry_2
_geom_bond_publ_flag
C2 H2A 0.9900 . ?
C2 H2B 0.9900 . ?
C2 C3 1.506(10) . ?
C2 N1 1.504(9) . ?
C3 H3A 0.9900 . ?
C3 H3B 0.9900 . ?
C3 N10 1.493(8) . ?
C5 H5A 0.9900 . ?
C5 H5B 0.9900 . ?
C5 C6 1.487(10) . ?
C5 N4 1.480(8) . ?
C6 H6A 0.9900 . ?
C6 H6B 0.9900 . ?
C6 N10 1.531(8) . ?
C8 H8A 0.9900 . ?
C8 H8B 0.9900 . ?
C8 C9 1.510(9) . ?
C8 N7 1.494(8) . ?
C9 H9A 0.9900 . ?
C9 H9B 0.9900 . ?
C9 N10 1.495(8) . ?
C12 H12 0.9500 . ?
C12 N13 1.284(9) . ?
C12 O11 1.280(8) . ?
C15 C16 1.384(9) . ?
C15 C20 1.372(9) . ?
C15 N13 1.446(9) . ?
C16 H16 0.9500 . ?
C16 C17 1.393(9) . ?
C17 H17 0.9500 . ?
C17 C18 1.393(11) . ?
C18 H18 0.9500 . ?
C18 C19 1.384(11) . ?
C19 H19 0.9500 . ?
C19 C20 1.405(10) . ?
C20 H20 0.9500 . ?
Co1 N1 1.956(5) . ?
Co1 N4 1.946(5) . ?
Co1 N7 1.950(5) . ?
Co1 N10 1.921(6) . ?
Co1 O11 1.926(5) . ?
Co1 O14 1.908(5) . ?
N1 H1A 0.9100 . ?
N1 H1B 0.9100 . ?
N4 H4A 0.9100 . ?
N4 H4B 0.9100 . ?
N7 H7A 0.9100 . ?
N7 H7B 0.9100 . ?
N13 O14 1.402(7) . ?
C22 H22A 0.9900 . ?
C22 H22B 0.9900 . ?
C22 C23 1.511(10) . ?
C22 N21 1.505(9) . ?
C23 H23A 0.9900 . ?
C23 H23B 0.9900 . ?
C23 N30 1.489(8) . ?
C25 H25A 0.9900 . ?
C25 H25B 0.9900 . ?
C25 C26 1.510(10) . ?
C25 N24 1.488(9) . ?
C26 H26A 0.9900 . ?
C26 H26B 0.9900 . ?
C26 N30 1.499(8) . ?
C28 H28A 0.9900 . ?
C28 H28B 0.9900 . ?
C28 C29 1.512(9) . ?
C28 N27 1.484(8) . ?
C29 H29A 0.9900 . ?
C29 H29B 0.9900 . ?
C29 N30 1.494(8) . ?
C32 H32 0.9500 . ?
C32 N33 1.291(8) . ?
C32 O31 1.279(8) . ?
C35 C36 1.373(9) . ?
C35 C40 1.385(9) . ?
C35 N33 1.436(8) . ?
C36 H36 0.9500 . ?
C36 C37 1.388(10) . ?
C37 H37 0.9500 . ?
C37 C38 1.371(11) . ?
C38 H38 0.9500 . ?
C38 C39 1.378(11) . ?
C39 H39 0.9500 . ?
C39 C40 1.390(10) . ?
C40 H40 0.9500 . ?
Co2 N21 1.960(5) . ?
Co2 N24 1.935(5) . ?
Co2 N27 1.947(5) . ?
Co2 N30 1.944(6) . ?
Co2 O31 1.905(5) . ?
Co2 O34 1.910(4) . ?
N21 H21A 0.9100 . ?
N21 H21B 0.9100 . ?
N24 H24A 0.9100 . ?
N24 H24B 0.9100 . ?
N27 H27A 0.9100 . ?
N27 H27B 0.9100 . ?
N33 O34 1.395(7) . ?
F1 P1 1.611(4) . ?
F6 P1 1.587(4) . ?
P1 F2 1.602(4) . ?
P1 F3 1.589(4) . ?
P1 F4 1.591(4) . ?
P1 F5 1.625(4) . ?
F7 P2 1.602(4) . ?
F8 P2 1.591(3) . ?
F9 P2 1.601(4) . ?
F10 P2 1.616(3) . ?
F11 P2 1.600(4) . ?
F12 P2 1.603(4) . ?
F13 P3 1.584(4) . ?
F18 P3 1.603(4) . ?
P3 F14 1.596(4) . ?
P3 F15 1.599(4) . ?
P3 F16 1.595(4) . ?
P3 F17 1.623(4) . ?
O6 H6C 0.8701 . ?
O6 H6D 0.8698 . ?

loop_
_geom_hbond_atom_site_label_D
_geom_hbond_atom_site_label_H
_geom_hbond_atom_site_label_A
_geom_hbond_distance_DH
_geom_hbond_distance_HA
_geom_hbond_distance_DA
_geom_hbond_angle_DHA
_geom_hbond_site_symmetry_A
C3 H3B F10 0.99 2.70 3.384(8) 126.7 .
C5 H5B Cl1A 0.99 2.64 3.393(10) 133.1 3_666
C8 H8A F12 0.99 2.44 3.221(8) 135.1 3_676
C9 H9A F9 0.99 2.59 3.272(8) 126.4 3_676
C12 H12 F4 0.95 2.54 3.203(7) 126.6 .
C16 H16 F5 0.95 2.61 3.360(8) 136.5 .
C20 H20 F14 0.95 2.60 3.210(8) 122.2 .
N1 H1A F5 0.91 2.20 3.093(7) 168.8 .
N1 H1B Cl1A 0.91 2.01 2.914(9) 174.1 3_666
N4 H4A O14 0.91 2.23 3.106(7) 162.4 3_666
N4 H4A Cl1A 0.91 2.81 3.398(9) 123.7 3_666
N7 H7A Cl1 0.91 2.30 3.179(6) 161.9 .
N7 H7B F18 0.91 2.31 3.091(7) 143.2 .
N7 H7B F17 0.91 2.42 3.091(7) 130.9 .
C23 H23A F12 0.99 2.51 3.279(8) 134.7 4_576
C25 H25A F15 0.99 2.53 3.337(9) 139.0 2_546
C26 H26A F4 0.99 2.54 3.325(8) 136.3 2_546
C28 H28B F9 0.99 2.44 3.212(8) 134.5 2_546
C29 H29B F7 0.99 2.68 3.396(8) 128.9 2_546
C32 H32 F16 0.95 2.54 3.198(8) 126.3 .
C40 H40 O6 0.95 2.71 3.309(19) 121.6 3_566
N21 H21A O6 0.91 2.08 2.987(10) 172.7 .
N21 H21B F17 0.91 2.20 3.097(7) 170.3 .
N24 H24A Cl1 0.91 2.42 3.292(6) 160.6 3_566
N24 H24B O34 0.91 2.15 3.023(7) 160.4 3_566
N27 H27A F1 0.91 2.33 3.087(6) 140.7 1_455
N27 H27A F2 0.91 2.40 3.283(7) 162.3 1_455
N27 H27A F5 0.91 2.53 3.187(6) 129.8 1_455
N27 H27B Cl1 0.91 2.33 3.202(6) 160.8 3_566
O6 H6C O34 0.87 2.02 2.854(18) 161.7 3_566
O6 H6D Cl1 0.87 2.09 2.959(15) 175.7 .

loop_
_geom_torsion_atom_site_label_1
_geom_torsion_atom_site_label_2
_geom_torsion_atom_site_label_3
_geom_torsion_atom_site_label_4
_geom_torsion
_geom_torsion_site_symmetry_1
_geom_torsion_site_symmetry_2
_geom_torsion_site_symmetry_3
_geom_torsion_site_symmetry_4
_geom_torsion_publ_flag
C2 C3 N10 C6 -70.9(7) . . . . ?
C2 C3 N10 C9 165.2(5) . . . . ?
C2 C3 N10 Co1 49.4(6) . . . . ?
C3 C2 N1 Co1 18.0(7) . . . . ?
C5 C6 N10 C3 99.8(6) . . . . ?
C5 C6 N10 C9 -135.4(6) . . . . ?
C5 C6 N10 Co1 -18.2(6) . . . . ?
C6 C5 N4 Co1 -41.3(6) . . . . ?
C8 C9 N10 C3 -160.3(5) . . . . ?
C8 C9 N10 C6 74.5(6) . . . . ?
C8 C9 N10 Co1 -44.9(6) . . . . ?
C9 C8 N7 Co1 -28.5(6) . . . . ?
C12 N13 O14 Co1 5.2(6) . . . . ?
C15 C16 C17 C18 0.1(10) . . . . ?
C15 N13 O14 Co1 -176.9(4) . . . . ?
C16 C15 C20 C19 2.1(11) . . . . ?
C16 C15 N13 C12 -82.4(8) . . . . ?
C16 C15 N13 O14 99.9(7) . . . . ?
C16 C17 C18 C19 1.9(11) . . . . ?
C17 C18 C19 C20 -2.0(11) . . . . ?
C18 C19 C20 C15 0.0(10) . . . . ?
C20 C15 C16 C17 -2.2(11) . . . . ?
C20 C15 N13 C12 96.0(8) . . . . ?
C20 C15 N13 O14 -81.8(7) . . . . ?
N1 C2 C3 N10 -43.6(7) . . . . ?
N4 C5 C6 N10 38.6(7) . . . . ?
N7 C8 C9 N10 47.9(7) . . . . ?
N13 C12 O11 Co1 -2.2(7) . . . . ?
N13 C15 C16 C17 176.2(6) . . . . ?
N13 C15 C20 C19 -176.2(6) . . . . ?
O11 C12 N13 C15 -180.0(5) . . . . ?
O11 C12 N13 O14 -2.2(8) . . . . ?
C22 C23 N30 C26 71.8(7) . . . . ?
C22 C23 N30 C29 -163.4(5) . . . . ?
C22 C23 N30 Co2 -47.6(6) . . . . ?
C23 C22 N21 Co2 -18.7(7) . . . . ?
C25 C26 N30 C23 -99.0(7) . . . . ?
C25 C26 N30 C29 135.2(6) . . . . ?
C25 C26 N30 Co2 18.4(6) . . . . ?
C26 C25 N24 Co2 40.6(6) . . . . ?
C28 C29 N30 C23 159.9(5) . . . . ?
C28 C29 N30 C26 -74.5(6) . . . . ?
C28 C29 N30 Co2 44.1(6) . . . . ?
C29 C28 N27 Co2 28.5(6) . . . . ?
C32 N33 O34 Co2 -4.8(6) . . . . ?
C35 C36 C37 C38 -0.9(11) . . . . ?
C35 N33 O34 Co2 177.7(4) . . . . ?
C36 C35 C40 C39 -0.1(10) . . . . ?
C36 C35 N33 C32 75.4(8) . . . . ?
C36 C35 N33 O34 -107.3(7) . . . . ?
C36 C37 C38 C39 -0.3(12) . . . . ?
C37 C38 C39 C40 1.3(12) . . . . ?
C38 C39 C40 C35 -1.1(10) . . . . ?
C40 C35 C36 C37 1.1(11) . . . . ?
C40 C35 N33 C32 -100.7(8) . . . . ?
C40 C35 N33 O34 76.7(7) . . . . ?
N21 C22 C23 N30 43.2(7) . . . . ?
N24 C25 C26 N30 -38.8(7) . . . . ?
N27 C28 C29 N30 -48.0(7) . . . . ?
N33 C32 O31 Co2 0.6(7) . . . . ?
N33 C35 C36 C37 -174.8(6) . . . . ?
N33 C35 C40 C39 175.8(6) . . . . ?
O31 C32 N33 C35 -179.7(5) . . . . ?
O31 C32 N33 O34 3.0(8) . . . . ?

loop_
_twin_individual_id
_twin_individual_mass_fraction_refined
1 0.588(2)
2 0.0796(13)
3 0.1666(14)
4 0.1656(15)
